data_1554469
loop_
_publ_author_name
'Shen, Yangyong'
'Wang, Chaorong'
'Chen, Wei'
'Cui, Sunliang'

_publ_section_title
;
 Cascade reaction involving Diels--Alder cascade: modular synthesis of
 amino \a-pyrones, indolines and anilines
;
_journal_issue 24
_journal_name_full 'Organic Chemistry Frontiers'
_journal_page_first 3574
_journal_paper_doi 10.1039/C8QO00939B
_journal_volume 5
_journal_year 2018
_chemical_formula_moiety 'C33 H26 Cl N O2 S'
_chemical_formula_sum 'C33 H26 Cl N O2 S'
_chemical_formula_weight 536.06
_space_group_crystal_system monoclinic
_space_group_IT_number 14
_space_group_name_Hall '-P 2yn'
_space_group_name_H-M_alt 'P 1 21/n 1'
_atom_sites_solution_hydrogens geom
_atom_sites_solution_primary dual
_audit_creation_date 2018-03-22
_audit_creation_method
;
Olex2 1.2
(compiled 2017.03.28 svn.r3405 for OlexSys, GUI svn.r5381)
;
_audit_update_record
;
2018-03-22 deposited with the CCDC.
2018-11-12 downloaded from the CCDC.
;
_cell_angle_alpha 90
_cell_angle_beta 94.660(6)
_cell_angle_gamma 90
_cell_formula_units_Z 4
_cell_length_a 10.2302(8)
_cell_length_b 24.9417(18)
_cell_length_c 10.5320(7)
_cell_measurement_reflns_used 2723
_cell_measurement_temperature 293(2)
_cell_measurement_theta_max 29.3114
_cell_measurement_theta_min 3.0029
_cell_volume 2678.4(3)
_computing_cell_refinement
;
CrysAlisPro, Agilent Technologies,
Version 1.171.35.11 (release 16-05-2011 CrysAlis171 .NET)
(compiled May 16 2011,17:55:39)
;
_computing_data_collection
;
CrysAlisPro, Agilent Technologies,
Version 1.171.35.11 (release 16-05-2011 CrysAlis171 .NET)
(compiled May 16 2011,17:55:39)
;
_computing_data_reduction
;
CrysAlisPro, Agilent Technologies,
Version 1.171.35.11 (release 16-05-2011 CrysAlis171 .NET)
(compiled May 16 2011,17:55:39)
;
_computing_molecular_graphics 'Olex2 (Dolomanov et al., 2009)'
_computing_publication_material 'Olex2 (Dolomanov et al., 2009)'
_computing_structure_refinement 'ShelXL (Sheldrick, 2015)'
_computing_structure_solution 'ShelXT (Sheldrick, 2015)'
_diffrn_ambient_temperature 293.15
_diffrn_detector_area_resol_mean 10.3592
_diffrn_measured_fraction_theta_full 0.997
_diffrn_measured_fraction_theta_max 0.997
_diffrn_measurement_details
;
#__ type_ start__ end____ width___ exp.time_
  1 omega  -41.00   15.00   1.0000   20.0000
omega____ theta____ kappa____ phi______ frames
    -      -11.4683  101.0000 -151.0000 56

#__ type_ start__ end____ width___ exp.time_
  2 omega  -11.00   49.00   1.0000   20.0000
omega____ theta____ kappa____ phi______ frames
    -       11.7808   38.0000    0.0000 60

#__ type_ start__ end____ width___ exp.time_
  3 omega  -11.00   73.00   1.0000   20.0000
omega____ theta____ kappa____ phi______ frames
    -       11.7808   38.0000  120.0000 84
;
_diffrn_measurement_device_type 'Xcalibur, Atlas, Gemini ultra'
_diffrn_measurement_method '\w scans'
_diffrn_orient_matrix_UB_11 0.0335795000
_diffrn_orient_matrix_UB_12 -0.0247886000
_diffrn_orient_matrix_UB_13 -0.0032253000
_diffrn_orient_matrix_UB_21 -0.0546517000
_diffrn_orient_matrix_UB_22 -0.0109896000
_diffrn_orient_matrix_UB_23 -0.0368037000
_diffrn_orient_matrix_UB_31 0.0269068000
_diffrn_orient_matrix_UB_32 0.0085789000
_diffrn_orient_matrix_UB_33 -0.0565761000
_diffrn_radiation_monochromator graphite
_diffrn_radiation_type MoK\a
_diffrn_radiation_wavelength 0.71073
_diffrn_reflns_av_R_equivalents 0.0349
_diffrn_reflns_av_unetI/netI 0.0445
_diffrn_reflns_Laue_measured_fraction_full 0.997
_diffrn_reflns_Laue_measured_fraction_max 0.997
_diffrn_reflns_limit_h_max 12
_diffrn_reflns_limit_h_min -12
_diffrn_reflns_limit_k_max 30
_diffrn_reflns_limit_k_min -20
_diffrn_reflns_limit_l_max 12
_diffrn_reflns_limit_l_min -10
_diffrn_reflns_number 11836
_diffrn_reflns_point_group_measured_fraction_full 0.997
_diffrn_reflns_point_group_measured_fraction_max 0.997
_diffrn_reflns_theta_full 25.242
_diffrn_reflns_theta_max 25.346
_diffrn_reflns_theta_min 3.009
_diffrn_source 'Enhance (Mo) X-ray Source'
_exptl_absorpt_coefficient_mu 0.252
_exptl_absorpt_correction_T_max 1.00000
_exptl_absorpt_correction_T_min 0.93763
_exptl_absorpt_correction_type multi-scan
_exptl_absorpt_process_details
;
CrysAlisPro, Agilent Technologies,
Version 1.171.35.11 (release 16-05-2011 CrysAlis171 .NET)
(compiled May 16 2011,17:55:39)
Empirical absorption correction using spherical harmonics,
 implemented in SCALE3 ABSPACK scaling algorithm.
;
_exptl_crystal_colour colourless
_exptl_crystal_colour_primary colourless
_exptl_crystal_density_diffrn 1.329
_exptl_crystal_description block
_exptl_crystal_F_000 1120
_exptl_crystal_size_max 0.4
_exptl_crystal_size_mid 0.28
_exptl_crystal_size_min 0.2
_refine_diff_density_max 0.199
_refine_diff_density_min -0.352
_refine_diff_density_rms 0.040
_refine_ls_extinction_method none
_refine_ls_goodness_of_fit_ref 1.041
_refine_ls_hydrogen_treatment constr
_refine_ls_matrix_type full
_refine_ls_number_parameters 344
_refine_ls_number_reflns 4895
_refine_ls_number_restraints 0
_refine_ls_restrained_S_all 1.041
_refine_ls_R_factor_all 0.0692
_refine_ls_R_factor_gt 0.0439
_refine_ls_shift/su_max 0.001
_refine_ls_shift/su_mean 0.000
_refine_ls_structure_factor_coef Fsqd
_refine_ls_weighting_details 'w=1/[\s^2^(Fo^2^)+(0.0404P)^2^+0.6266P] where P=(Fo^2^+2Fc^2^)/3'
_refine_ls_weighting_scheme calc
_refine_ls_wR_factor_gt 0.0958
_refine_ls_wR_factor_ref 0.1088
_reflns_Friedel_coverage 0.000
_reflns_number_gt 3528
_reflns_number_total 4895
_reflns_threshold_expression 'I > 2\s(I)'
_cod_data_source_file c8qo00939b2.cif
_cod_data_source_block 180321_syy_11_77_a
_cod_database_code 1554469
_shelx_shelxl_version_number 2016/6
_chemical_oxdiff_formula 'C H O N S Cl'
_shelx_space_group_comment
;
The symmetry employed for this shelxl refinement is uniquely defined
by the following loop, which should always be used as a source of
symmetry information in preference to the above space-group names.
They are only intended as comments.
;
_shelx_estimated_absorpt_t_max 0.951
_shelx_estimated_absorpt_t_min 0.906
_reflns_odcompleteness_completeness 99.59
_reflns_odcompleteness_iscentric 1
_reflns_odcompleteness_theta 26.32
_olex2_refinement_description
;
1. Fixed Uiso
 At 1.2 times of:
  All C(H) groups, All C(H,H) groups
 At 1.5 times of:
  All C(H,H,H) groups
2.a Secondary CH2 refined with riding coordinates:
 C7(H7A,H7B), C8(H8A,H8B)
2.b Aromatic/amide H refined with riding coordinates:
 C2(H2), C10(H10), C11(H11), C13(H13), C14(H14), C16(H16), C17(H17), C18(H18),
 C19(H19), C20(H20), C22(H22), C23(H23), C24(H24), C25(H25), C26(H26), C28(H28),
  C29(H29), C31(H31), C32(H32)
2.c Idealised Me refined as rotating group:
 C33(H33A,H33B,H33C)
;
_olex2_submission_special_instructions 'No special instructions were received'

loop_
_space_group_symop_operation_xyz
'x, y, z'
'-x+1/2, y+1/2, -z+1/2'
'-x, -y, -z'
'x-1/2, -y-1/2, z-1/2'

loop_
_atom_site_label
_atom_site_type_symbol
_atom_site_fract_x
_atom_site_fract_y
_atom_site_fract_z
_atom_site_U_iso_or_equiv
_atom_site_adp_type
_atom_site_occupancy
_atom_site_site_symmetry_order
_atom_site_calc_flag
_atom_site_refinement_flags_posn
Cl1 Cl 0.51138(6) 0.56181(3) -0.23178(5) 0.05455(19) Uani 1 1 d .
S1 S 0.81896(7) 0.72446(2) 0.62862(6) 0.0557(2) Uani 1 1 d .
O1 O 0.8368(2) 0.69278(8) 0.74096(15) 0.0742(6) Uani 1 1 d .
O2 O 0.87526(19) 0.77681(7) 0.6245(2) 0.0802(6) Uani 1 1 d .
N1 N 0.88250(18) 0.68963(7) 0.51380(17) 0.0481(5) Uani 1 1 d .
C1 C 0.71406(19) 0.58629(8) 0.31701(19) 0.0378(5) Uani 1 1 d .
C2 C 0.7267(2) 0.54168(9) 0.39688(19) 0.0392(5) Uani 1 1 d .
H2 H 0.688719 0.509614 0.367817 0.047 Uiso 1 1 calc R
C3 C 0.79284(19) 0.54247(8) 0.51767(18) 0.0357(5) Uani 1 1 d .
C4 C 0.85387(19) 0.59055(9) 0.56402(18) 0.0371(5) Uani 1 1 d .
C5 C 0.83174(19) 0.63579(8) 0.48685(19) 0.0384(5) Uani 1 1 d .
C6 C 0.76495(19) 0.63442(9) 0.36593(19) 0.0393(5) Uani 1 1 d .
C7 C 0.7704(2) 0.68861(9) 0.3031(2) 0.0516(6) Uani 1 1 d .
H7A H 0.687488 0.707419 0.304384 0.062 Uiso 1 1 calc R
H7B H 0.793087 0.685477 0.215766 0.062 Uiso 1 1 calc R
C8 C 0.8790(3) 0.71678(10) 0.3868(2) 0.0616(7) Uani 1 1 d .
H8A H 0.962638 0.713116 0.350436 0.074 Uiso 1 1 calc R
H8B H 0.859410 0.754624 0.394871 0.074 Uiso 1 1 calc R
C9 C 0.65926(19) 0.58068(8) 0.18228(19) 0.0376(5) Uani 1 1 d .
C10 C 0.6944(2) 0.53687(9) 0.1107(2) 0.0411(5) Uani 1 1 d .
H10 H 0.750603 0.511216 0.148946 0.049 Uiso 1 1 calc R
C11 C 0.6485(2) 0.53025(9) -0.0149(2) 0.0427(5) Uani 1 1 d .
H11 H 0.672289 0.500404 -0.060710 0.051 Uiso 1 1 calc R
C12 C 0.5664(2) 0.56901(9) -0.07149(19) 0.0408(5) Uani 1 1 d .
C13 C 0.5280(2) 0.61297(9) -0.0038(2) 0.0451(5) Uani 1 1 d .
H13 H 0.471695 0.638453 -0.042586 0.054 Uiso 1 1 calc R
C14 C 0.5745(2) 0.61852(9) 0.1227(2) 0.0446(5) Uani 1 1 d .
H14 H 0.548896 0.647982 0.168793 0.053 Uiso 1 1 calc R
C15 C 0.7996(2) 0.49077(9) 0.58961(18) 0.0388(5) Uani 1 1 d .
C16 C 0.9159(2) 0.46914(9) 0.6460(2) 0.0471(6) Uani 1 1 d .
H16 H 0.994177 0.487670 0.640846 0.057 Uiso 1 1 calc R
C17 C 0.9168(3) 0.42078(11) 0.7093(2) 0.0607(7) Uani 1 1 d .
H17 H 0.995436 0.407223 0.746725 0.073 Uiso 1 1 calc R
C18 C 0.8024(3) 0.39228(11) 0.7177(2) 0.0687(8) Uani 1 1 d .
H18 H 0.803323 0.359808 0.761179 0.082 Uiso 1 1 calc R
C19 C 0.6870(3) 0.41244(11) 0.6611(3) 0.0660(7) Uani 1 1 d .
H19 H 0.609519 0.393242 0.665263 0.079 Uiso 1 1 calc R
C20 C 0.6852(2) 0.46102(10) 0.5979(2) 0.0503(6) Uani 1 1 d .
H20 H 0.606219 0.474130 0.560187 0.060 Uiso 1 1 calc R
C21 C 0.9433(2) 0.59163(8) 0.68300(19) 0.0388(5) Uani 1 1 d .
C22 C 1.0735(2) 0.60618(10) 0.6773(2) 0.0487(6) Uani 1 1 d .
H22 H 1.103376 0.616505 0.599939 0.058 Uiso 1 1 calc R
C23 C 1.1591(2) 0.60549(11) 0.7856(3) 0.0595(7) Uani 1 1 d .
H23 H 1.246075 0.615559 0.780688 0.071 Uiso 1 1 calc R
C24 C 1.1164(3) 0.58992(10) 0.9011(2) 0.0604(7) Uani 1 1 d .
H24 H 1.174420 0.589304 0.973767 0.072 Uiso 1 1 calc R
C25 C 0.9884(3) 0.57545(10) 0.9077(2) 0.0570(7) Uani 1 1 d .
H25 H 0.959271 0.564869 0.985225 0.068 Uiso 1 1 calc R
C26 C 0.9019(2) 0.57641(10) 0.8000(2) 0.0480(6) Uani 1 1 d .
H26 H 0.814822 0.566745 0.805928 0.058 Uiso 1 1 calc R
C27 C 0.6491(2) 0.73000(9) 0.5903(2) 0.0470(6) Uani 1 1 d .
C28 C 0.5691(3) 0.68731(10) 0.6159(3) 0.0651(7) Uani 1 1 d .
H28 H 0.604975 0.656433 0.654004 0.078 Uiso 1 1 calc R
C29 C 0.4363(3) 0.69079(11) 0.5846(3) 0.0700(8) Uani 1 1 d .
H29 H 0.383182 0.661851 0.601854 0.084 Uiso 1 1 calc R
C30 C 0.3791(3) 0.73626(11) 0.5280(2) 0.0567(6) Uani 1 1 d .
C31 C 0.4607(3) 0.77890(10) 0.5055(2) 0.0576(7) Uani 1 1 d .
H31 H 0.424623 0.810256 0.469963 0.069 Uiso 1 1 calc R
C32 C 0.5942(3) 0.77581(9) 0.5347(2) 0.0537(6) Uani 1 1 d .
H32 H 0.647516 0.804605 0.516930 0.064 Uiso 1 1 calc R
C33 C 0.2333(3) 0.73891(13) 0.4932(3) 0.0786(9) Uani 1 1 d .
H33A H 0.208729 0.775133 0.471585 0.118 Uiso 1 1 calc GR
H33B H 0.187445 0.727309 0.564268 0.118 Uiso 1 1 calc GR
H33C H 0.210874 0.715981 0.421473 0.118 Uiso 1 1 calc GR

loop_
_atom_site_aniso_label
_atom_site_aniso_U_11
_atom_site_aniso_U_22
_atom_site_aniso_U_33
_atom_site_aniso_U_23
_atom_site_aniso_U_13
_atom_site_aniso_U_12
Cl1 0.0627(4) 0.0594(4) 0.0399(3) 0.0022(3) -0.0054(3) -0.0094(3)
S1 0.0698(4) 0.0395(3) 0.0545(4) -0.0082(3) -0.0160(3) -0.0028(3)
O1 0.1113(15) 0.0657(12) 0.0421(10) -0.0081(9) -0.0162(9) 0.0268(11)
O2 0.0813(13) 0.0428(10) 0.1113(16) -0.0188(10) -0.0245(11) -0.0145(9)
N1 0.0552(11) 0.0380(11) 0.0499(11) 0.0022(9) -0.0033(9) -0.0118(9)
C1 0.0345(11) 0.0377(12) 0.0409(12) 0.0011(10) 0.0020(9) -0.0010(9)
C2 0.0392(11) 0.0356(12) 0.0425(12) -0.0003(10) 0.0009(9) -0.0051(10)
C3 0.0332(11) 0.0367(12) 0.0376(11) 0.0014(10) 0.0059(9) -0.0002(9)
C4 0.0342(11) 0.0421(12) 0.0354(11) 0.0001(10) 0.0052(9) -0.0010(9)
C5 0.0384(11) 0.0359(12) 0.0411(12) -0.0020(10) 0.0036(9) -0.0043(9)
C6 0.0372(11) 0.0403(12) 0.0403(12) 0.0042(10) 0.0029(9) -0.0018(10)
C7 0.0647(15) 0.0430(14) 0.0462(13) 0.0077(11) -0.0011(11) -0.0076(12)
C8 0.0729(17) 0.0509(15) 0.0595(16) 0.0100(13) -0.0035(13) -0.0197(13)
C9 0.0367(11) 0.0358(12) 0.0401(12) 0.0024(10) 0.0021(9) -0.0026(9)
C10 0.0442(12) 0.0359(12) 0.0430(12) 0.0049(10) 0.0018(10) 0.0027(10)
C11 0.0492(13) 0.0373(12) 0.0423(12) -0.0007(10) 0.0083(10) 0.0007(10)
C12 0.0391(12) 0.0426(13) 0.0403(12) 0.0044(10) 0.0015(10) -0.0076(10)
C13 0.0435(13) 0.0432(13) 0.0472(13) 0.0072(11) -0.0052(10) 0.0045(10)
C14 0.0462(13) 0.0410(13) 0.0458(13) -0.0037(11) -0.0003(10) 0.0067(10)
C15 0.0449(12) 0.0375(12) 0.0343(11) -0.0019(10) 0.0050(9) 0.0003(10)
C16 0.0492(13) 0.0489(14) 0.0433(13) 0.0008(11) 0.0045(10) 0.0069(11)
C17 0.0780(19) 0.0549(16) 0.0484(14) 0.0042(13) -0.0002(13) 0.0222(15)
C18 0.109(2) 0.0422(15) 0.0560(16) 0.0091(13) 0.0143(16) 0.0041(16)
C19 0.0772(19) 0.0522(16) 0.0704(18) 0.0063(14) 0.0176(15) -0.0162(14)
C20 0.0504(14) 0.0465(14) 0.0544(14) 0.0046(12) 0.0062(11) -0.0024(11)
C21 0.0402(12) 0.0356(12) 0.0401(12) -0.0021(10) -0.0001(9) 0.0003(9)
C22 0.0425(13) 0.0524(14) 0.0510(14) -0.0002(12) 0.0020(11) -0.0030(11)
C23 0.0412(13) 0.0609(17) 0.0742(18) -0.0074(14) -0.0096(12) 0.0019(12)
C24 0.0681(18) 0.0520(16) 0.0566(16) -0.0099(13) -0.0228(13) 0.0156(14)
C25 0.0755(19) 0.0539(16) 0.0411(13) -0.0005(12) 0.0011(12) 0.0097(14)
C26 0.0487(13) 0.0532(15) 0.0420(13) 0.0000(11) 0.0035(11) -0.0008(11)
C27 0.0659(15) 0.0353(12) 0.0388(12) -0.0011(10) -0.0020(11) -0.0039(11)
C28 0.0735(19) 0.0444(15) 0.0786(18) 0.0153(14) 0.0140(15) -0.0009(13)
C29 0.0714(19) 0.0510(17) 0.090(2) 0.0089(15) 0.0236(16) -0.0115(14)
C30 0.0653(16) 0.0602(17) 0.0448(14) -0.0077(13) 0.0061(12) -0.0068(13)
C31 0.0734(18) 0.0500(15) 0.0468(14) 0.0059(12) -0.0115(12) -0.0001(13)
C32 0.0702(17) 0.0389(13) 0.0497(14) 0.0049(11) -0.0093(12) -0.0111(12)
C33 0.0640(18) 0.090(2) 0.081(2) -0.0193(18) 0.0021(15) -0.0070(16)

loop_
_atom_type_symbol
_atom_type_description
_atom_type_scat_dispersion_real
_atom_type_scat_dispersion_imag
_atom_type_scat_source
C C 0.0033 0.0016 'International Tables Vol C Tables 4.2.6.8 and 6.1.1.4'
H H 0.0000 0.0000 'International Tables Vol C Tables 4.2.6.8 and 6.1.1.4'
Cl Cl 0.1484 0.1585 'International Tables Vol C Tables 4.2.6.8 and 6.1.1.4'
N N 0.0061 0.0033 'International Tables Vol C Tables 4.2.6.8 and 6.1.1.4'
O O 0.0106 0.0060 'International Tables Vol C Tables 4.2.6.8 and 6.1.1.4'
S S 0.1246 0.1234 'International Tables Vol C Tables 4.2.6.8 and 6.1.1.4'

loop_
_geom_angle_atom_site_label_1
_geom_angle_atom_site_label_2
_geom_angle_atom_site_label_3
_geom_angle
O1 S1 O2 120.54(12)
O1 S1 N1 106.47(10)
O1 S1 C27 106.99(12)
O2 S1 N1 105.83(12)
O2 S1 C27 108.33(11)
N1 S1 C27 108.16(10)
C5 N1 S1 117.91(14)
C5 N1 C8 105.07(17)
C8 N1 S1 115.52(16)
C2 C1 C9 120.59(19)
C6 C1 C2 116.85(19)
C6 C1 C9 122.33(19)
C1 C2 H2 118.2
C3 C2 C1 123.7(2)
C3 C2 H2 118.2
C2 C3 C4 119.59(19)
C2 C3 C15 116.77(18)
C4 C3 C15 123.60(18)
C3 C4 C21 121.80(19)
C5 C4 C3 115.83(18)
C5 C4 C21 122.23(19)
C4 C5 N1 126.25(18)
C6 C5 N1 109.88(18)
C6 C5 C4 123.69(19)
C1 C6 C5 120.00(19)
C1 C6 C7 129.57(19)
C5 C6 C7 110.23(18)
C6 C7 H7A 111.4
C6 C7 H7B 111.4
C6 C7 C8 102.09(18)
H7A C7 H7B 109.2
C8 C7 H7A 111.4
C8 C7 H7B 111.4
N1 C8 C7 105.69(18)
N1 C8 H8A 110.6
N1 C8 H8B 110.6
C7 C8 H8A 110.6
C7 C8 H8B 110.6
H8A C8 H8B 108.7
C10 C9 C1 119.75(19)
C10 C9 C14 117.78(19)
C14 C9 C1 122.5(2)
C9 C10 H10 118.9
C11 C10 C9 122.1(2)
C11 C10 H10 118.9
C10 C11 H11 120.7
C10 C11 C12 118.5(2)
C12 C11 H11 120.7
C11 C12 Cl1 118.79(17)
C13 C12 Cl1 119.87(17)
C13 C12 C11 121.3(2)
C12 C13 H13 120.5
C12 C13 C14 119.1(2)
C14 C13 H13 120.5
C9 C14 H14 119.4
C13 C14 C9 121.1(2)
C13 C14 H14 119.4
C16 C15 C3 123.57(19)
C16 C15 C20 117.3(2)
C20 C15 C3 119.07(19)
C15 C16 H16 119.4
C17 C16 C15 121.1(2)
C17 C16 H16 119.4
C16 C17 H17 119.7
C16 C17 C18 120.7(2)
C18 C17 H17 119.7
C17 C18 H18 120.4
C19 C18 C17 119.2(3)
C19 C18 H18 120.4
C18 C19 H19 119.8
C18 C19 C20 120.5(2)
C20 C19 H19 119.8
C15 C20 H20 119.4
C19 C20 C15 121.2(2)
C19 C20 H20 119.4
C22 C21 C4 119.66(18)
C22 C21 C26 118.2(2)
C26 C21 C4 122.05(19)
C21 C22 H22 119.7
C23 C22 C21 120.6(2)
C23 C22 H22 119.7
C22 C23 H23 119.8
C22 C23 C24 120.4(2)
C24 C23 H23 119.8
C23 C24 H24 120.3
C25 C24 C23 119.5(2)
C25 C24 H24 120.3
C24 C25 H25 119.8
C24 C25 C26 120.4(2)
C26 C25 H25 119.8
C21 C26 H26 119.6
C25 C26 C21 120.8(2)
C25 C26 H26 119.6
C28 C27 S1 118.96(19)
C32 C27 S1 121.49(19)
C32 C27 C28 119.5(2)
C27 C28 H28 120.2
C29 C28 C27 119.6(2)
C29 C28 H28 120.2
C28 C29 H29 119.1
C28 C29 C30 121.9(2)
C30 C29 H29 119.1
C29 C30 C33 120.9(2)
C31 C30 C29 117.5(2)
C31 C30 C33 121.5(3)
C30 C31 H31 119.4
C32 C31 C30 121.3(2)
C32 C31 H31 119.4
C27 C32 H32 119.9
C31 C32 C27 120.1(2)
C31 C32 H32 119.9
C30 C33 H33A 109.5
C30 C33 H33B 109.5
C30 C33 H33C 109.5
H33A C33 H33B 109.5
H33A C33 H33C 109.5
H33B C33 H33C 109.5

loop_
_geom_bond_atom_site_label_1
_geom_bond_atom_site_label_2
_geom_bond_distance
Cl1 C12 1.745(2)
S1 O1 1.4221(18)
S1 O2 1.4293(18)
S1 N1 1.664(2)
S1 C27 1.758(2)
N1 C5 1.459(3)
N1 C8 1.497(3)
C1 C2 1.394(3)
C1 C6 1.391(3)
C1 C9 1.489(3)
C2 H2 0.9300
C2 C3 1.392(3)
C3 C4 1.420(3)
C3 C15 1.494(3)
C4 C5 1.398(3)
C4 C21 1.491(3)
C5 C6 1.396(3)
C6 C7 1.508(3)
C7 H7A 0.9700
C7 H7B 0.9700
C7 C8 1.532(3)
C8 H8A 0.9700
C8 H8B 0.9700
C9 C10 1.391(3)
C9 C14 1.395(3)
C10 H10 0.9300
C10 C11 1.377(3)
C11 H11 0.9300
C11 C12 1.384(3)
C12 C13 1.382(3)
C13 H13 0.9300
C13 C14 1.385(3)
C14 H14 0.9300
C15 C16 1.394(3)
C15 C20 1.395(3)
C16 H16 0.9300
C16 C17 1.378(3)
C17 H17 0.9300
C17 C18 1.378(4)
C18 H18 0.9300
C18 C19 1.374(4)
C19 H19 0.9300
C19 C20 1.382(3)
C20 H20 0.9300
C21 C22 1.386(3)
C21 C26 1.388(3)
C22 H22 0.9300
C22 C23 1.380(3)
C23 H23 0.9300
C23 C24 1.381(4)
C24 H24 0.9300
C24 C25 1.366(4)
C25 H25 0.9300
C25 C26 1.381(3)
C26 H26 0.9300
C27 C28 1.382(3)
C27 C32 1.382(3)
C28 H28 0.9300
C28 C29 1.375(4)
C29 H29 0.9300
C29 C30 1.388(4)
C30 C31 1.384(3)
C30 C33 1.508(4)
C31 H31 0.9300
C31 C32 1.378(3)
C32 H32 0.9300
C33 H33A 0.9600
C33 H33B 0.9600
C33 H33C 0.9600
